data_1513648
loop_
_publ_author_name
'Hasegawa, Yasuharu'
'Kehr, Gerald'
'Ehrlich, Stephan'
'Grimme, Stefan'
'Daniliuc, Constantin G.'
'Erker, Gerhard'

_publ_section_title
;
 The frustrated Lewis pair pathway to methylene phosphonium systems
;
_journal_issue 2
_journal_name_full 'Chemical Science'
_journal_page_first 797
_journal_paper_doi 10.1039/c3sc52327f
_journal_volume 5
_journal_year 2014
_chemical_formula_sum 'C34 H36 B F10 P'
_chemical_formula_weight 676.41
_chemical_name_systematic
; 
 ? 
;
_space_group_IT_number 2
_symmetry_cell_setting triclinic
_symmetry_space_group_name_Hall '-P 1'
_symmetry_space_group_name_H-M 'P -1'
_atom_sites_solution_hydrogens geom
_atom_sites_solution_primary direct
_atom_sites_solution_secondary difmap
_audit_creation_method SHELXL-97
_cell_angle_alpha 101.998(4)
_cell_angle_beta 96.776(6)
_cell_angle_gamma 91.480(6)
_cell_formula_units_Z 4
_cell_length_a 13.2615(8)
_cell_length_b 14.2777(9)
_cell_length_c 17.5650(15)
_cell_measurement_reflns_used 10249
_cell_measurement_temperature 223(2)
_cell_measurement_theta_max 68.25
_cell_measurement_theta_min 0.88
_cell_volume 3226.1(4)
_computing_cell_refinement 'Collect (Nonius B.V., 1998)'
_computing_data_collection 'Collect (Nonius B.V., 1998)'
_computing_data_reduction 'Denzo-SMN (Otwinowski & Minor, 1997)'
_computing_molecular_graphics 'XP (BrukerAXS, 2000)'
_computing_publication_material 'SHELXL-97 (Sheldrick, 1997)'
_computing_structure_refinement 'SHELXL-97 (Sheldrick, 1997)'
_computing_structure_solution 'SHELXS-97 (Sheldrick, 1990)'
_diffrn_ambient_temperature 223(2)
_diffrn_measured_fraction_theta_full 0.963
_diffrn_measured_fraction_theta_max 0.963
_diffrn_measurement_device_type 'Nonius KappaCCD APEXII'
_diffrn_measurement_method '\w and \f scans'
_diffrn_radiation_monochromator graphite
_diffrn_radiation_source 'fine-focus sealed tube'
_diffrn_radiation_type CuK\a
_diffrn_radiation_wavelength 1.54178
_diffrn_reflns_av_R_equivalents 0.059
_diffrn_reflns_av_sigmaI/netI 0.0371
_diffrn_reflns_limit_h_max 15
_diffrn_reflns_limit_h_min 0
_diffrn_reflns_limit_k_max 17
_diffrn_reflns_limit_k_min -17
_diffrn_reflns_limit_l_max 20
_diffrn_reflns_limit_l_min -20
_diffrn_reflns_number 40714
_diffrn_reflns_theta_full 66.99
_diffrn_reflns_theta_max 66.99
_diffrn_reflns_theta_min 3.98
_exptl_absorpt_coefficient_mu 1.486
_exptl_absorpt_correction_T_max 0.9568
_exptl_absorpt_correction_T_min 0.6642
_exptl_absorpt_correction_type multi-scan
_exptl_absorpt_process_details 'Denzo (Otwinowski, Borek, Majewski & Minor, 2003)'
_exptl_crystal_colour colourless
_exptl_crystal_density_diffrn 1.393
_exptl_crystal_density_method 'not measured'
_exptl_crystal_description needle
_exptl_crystal_F_000 1400
_exptl_crystal_size_max 0.30
_exptl_crystal_size_mid 0.05
_exptl_crystal_size_min 0.03
_refine_diff_density_max 0.261
_refine_diff_density_min -0.287
_refine_diff_density_rms 0.046
_refine_ls_extinction_method none
_refine_ls_goodness_of_fit_ref 1.033
_refine_ls_hydrogen_treatment constr
_refine_ls_matrix_type full
_refine_ls_number_parameters 878
_refine_ls_number_reflns 11064
_refine_ls_number_restraints 39
_refine_ls_restrained_S_all 1.035
_refine_ls_R_factor_all 0.0689
_refine_ls_R_factor_gt 0.0492
_refine_ls_shift/su_max 0.000
_refine_ls_shift/su_mean 0.000
_refine_ls_structure_factor_coef Fsqd
_refine_ls_weighting_details 'calc w=1/[\s^2^(Fo^2^)+(0.0479P)^2^+2.5157P] where P=(Fo^2^+2Fc^2^)/3'
_refine_ls_weighting_scheme calc
_refine_ls_wR_factor_gt 0.1141
_refine_ls_wR_factor_ref 0.1276
_reflns_number_gt 8445
_reflns_number_total 11064
_reflns_threshold_expression >2sigma(I)
_cod_data_source_file c3sc52327f.txt
_cod_data_source_block erk6716
_cod_original_sg_symbol_H-M P-1
_cod_database_code 1513648

loop_
_symmetry_equiv_pos_as_xyz
'x, y, z'
'-x, -y, -z'

loop_
_atom_site_label
_atom_site_type_symbol
_atom_site_fract_x
_atom_site_fract_y
_atom_site_fract_z
_atom_site_U_iso_or_equiv
_atom_site_adp_type
_atom_site_occupancy
_atom_site_symmetry_multiplicity
_atom_site_calc_flag
_atom_site_refinement_flags
_atom_site_disorder_assembly
_atom_site_disorder_group
P1A P 0.28505(5) 0.76183(4) 0.25987(4) 0.03806(16) Uani 1 1 d . . .
B1A B 0.3346(2) 0.5596(2) 0.29975(18) 0.0388(6) Uani 1 1 d . . .
C1A C 0.2281(2) 0.71777(18) 0.32348(16) 0.0436(6) Uani 1 1 d . . .
H1A H 0.1728 0.7498 0.3435 0.052 Uiso 1 1 calc R . .
C2A C 0.2592(2) 0.62920(18) 0.35158(16) 0.0429(6) Uani 1 1 d . . .
H2A1 H 0.1974 0.5910 0.3534 0.051 Uiso 1 1 calc R . .
H2A2 H 0.2933 0.6489 0.4055 0.051 Uiso 1 1 calc R . .
C3A C 0.3862(2) 0.69216(19) 0.22238(17) 0.0445(6) Uani 1 1 d . . .
H3A1 H 0.3616 0.6524 0.1706 0.053 Uiso 1 1 calc R . .
H3A2 H 0.4422 0.7350 0.2164 0.053 Uiso 1 1 calc R . .
C4A C 0.42429(19) 0.62784(18) 0.27864(16) 0.0404(6) Uani 1 1 d . . .
H4A1 H 0.4577 0.6685 0.3275 0.048 Uiso 1 1 calc R . .
H4A2 H 0.4754 0.5868 0.2551 0.048 Uiso 1 1 calc R . .
C11A C 0.25079(18) 0.87630(17) 0.24026(14) 0.0354(5) Uani 1 1 d . . .
C12A C 0.18684(18) 0.88221(17) 0.17043(14) 0.0366(5) Uani 1 1 d . . .
C13A C 0.14964(19) 0.97135(17) 0.16541(15) 0.0395(6) Uani 1 1 d . . .
H13A H 0.1084 0.9768 0.1193 0.047 Uiso 1 1 calc R . .
C14A C 0.17023(19) 1.05200(17) 0.22468(14) 0.0384(6) Uani 1 1 d . . .
C15A C 0.23621(19) 1.04408(18) 0.29052(15) 0.0400(6) Uani 1 1 d . . .
H15A H 0.2516 1.0991 0.3306 0.048 Uiso 1 1 calc R . .
C16A C 0.28049(18) 0.95990(17) 0.30046(14) 0.0356(5) Uani 1 1 d . . .
C17A C 0.1659(2) 0.80114(18) 0.09583(15) 0.0421(6) Uani 1 1 d . . .
C18A C 0.0865(3) 0.8274(2) 0.03383(18) 0.0659(9) Uani 1 1 d . . .
H18A H 0.0768 0.7755 -0.0122 0.099 Uiso 1 1 calc R . .
H18B H 0.1099 0.8854 0.0193 0.099 Uiso 1 1 calc R . .
H18C H 0.0225 0.8379 0.0552 0.099 Uiso 1 1 calc R . .
C19A C 0.1268(2) 0.7055(2) 0.11112(18) 0.0557(7) Uani 1 1 d . . .
H19A H 0.0720 0.7167 0.1434 0.083 Uiso 1 1 calc R . .
H19B H 0.1818 0.6766 0.1381 0.083 Uiso 1 1 calc R . .
H19C H 0.1020 0.6627 0.0616 0.083 Uiso 1 1 calc R . .
C20A C 0.2655(2) 0.7899(2) 0.05911(18) 0.0600(8) Uani 1 1 d . . .
H20A H 0.2543 0.7432 0.0098 0.090 Uiso 1 1 calc R . .
H20B H 0.3170 0.7683 0.0946 0.090 Uiso 1 1 calc R . .
H20C H 0.2882 0.8511 0.0497 0.090 Uiso 1 1 calc R . .
C21A C 0.1293(2) 1.14945(18) 0.21743(16) 0.0473(7) Uani 1 1 d . . .
C22A C 0.0625(3) 1.1459(2) 0.1405(2) 0.0752(10) Uani 1 1 d . . .
H22A H 0.1015 1.1252 0.0972 0.113 Uiso 1 1 calc R . .
H22B H 0.0385 1.2092 0.1391 0.113 Uiso 1 1 calc R . .
H22C H 0.0048 1.1011 0.1360 0.113 Uiso 1 1 calc R . .
C23A C 0.0705(3) 1.1872(2) 0.2859(2) 0.0690(9) Uani 1 1 d . . .
H23A H 0.0122 1.1440 0.2839 0.104 Uiso 1 1 calc R . .
H23B H 0.0477 1.2504 0.2825 0.104 Uiso 1 1 calc R . .
H23C H 0.1144 1.1913 0.3349 0.104 Uiso 1 1 calc R . .
C24A C 0.2215(3) 1.2196(2) 0.2211(2) 0.0657(9) Uani 1 1 d . . .
H24A H 0.2654 1.2238 0.2701 0.099 Uiso 1 1 calc R . .
H24B H 0.1977 1.2826 0.2180 0.099 Uiso 1 1 calc R . .
H24C H 0.2593 1.1965 0.1775 0.099 Uiso 1 1 calc R . .
C25A C 0.36159(19) 0.96625(18) 0.37286(15) 0.0403(6) Uani 1 1 d . . .
C26A C 0.3191(2) 0.9277(2) 0.43875(16) 0.0553(7) Uani 1 1 d . . .
H26A H 0.3096 0.8584 0.4235 0.083 Uiso 1 1 calc R . .
H26B H 0.2543 0.9552 0.4478 0.083 Uiso 1 1 calc R . .
H26C H 0.3665 0.9451 0.4865 0.083 Uiso 1 1 calc R . .
C27A C 0.4568(2) 0.9140(2) 0.35038(19) 0.0622(8) Uani 1 1 d . . .
H27A H 0.4769 0.9318 0.3037 0.093 Uiso 1 1 calc R . .
H27B H 0.4422 0.8453 0.3400 0.093 Uiso 1 1 calc R . .
H27C H 0.5117 0.9319 0.3932 0.093 Uiso 1 1 calc R . .
C28A C 0.3980(2) 1.0706(2) 0.40854(19) 0.0614(8) Uani 1 1 d . . .
H28A H 0.4543 1.0723 0.4495 0.092 Uiso 1 1 calc R . .
H28B H 0.3426 1.1053 0.4306 0.092 Uiso 1 1 calc R . .
H28C H 0.4202 1.1003 0.3680 0.092 Uiso 1 1 calc R . .
C31A C 0.27686(18) 0.49214(17) 0.21640(15) 0.0383(6) Uani 1 1 d . . .
F32A F 0.10928(11) 0.54518(12) 0.22552(11) 0.0610(4) Uani 1 1 d . . .
C32A C 0.1748(2) 0.48799(19) 0.18644(17) 0.0451(6) Uani 1 1 d . . .
F33A F 0.03135(13) 0.42845(16) 0.09334(13) 0.0849(6) Uani 1 1 d . . .
C33A C 0.1315(2) 0.4276(2) 0.11743(19) 0.0543(7) Uani 1 1 d . . .
F34A F 0.15016(16) 0.30692(14) 0.00649(11) 0.0821(6) Uani 1 1 d . . .
C34A C 0.1906(2) 0.3664(2) 0.07390(17) 0.0541(7) Uani 1 1 d . . .
F35A F 0.35162(15) 0.30701(13) 0.05723(10) 0.0682(5) Uani 1 1 d . . .
C35A C 0.2918(2) 0.36706(19) 0.09929(16) 0.0490(7) Uani 1 1 d . . .
F36A F 0.43261(11) 0.42231(12) 0.18991(10) 0.0554(4) Uani 1 1 d . . .
C36A C 0.33173(19) 0.42830(19) 0.16823(16) 0.0422(6) Uani 1 1 d . . .
C41A C 0.37825(19) 0.48286(17) 0.35378(14) 0.0385(6) Uani 1 1 d . . .
F42A F 0.20975(11) 0.42305(11) 0.35458(9) 0.0504(4) Uani 1 1 d . . .
C42A C 0.31111(19) 0.42120(18) 0.37719(15) 0.0403(6) Uani 1 1 d . . .
F43A F 0.26867(13) 0.29833(11) 0.44233(10) 0.0594(4) Uani 1 1 d . . .
C43A C 0.3390(2) 0.35584(18) 0.42279(16) 0.0457(6) Uani 1 1 d . . .
F44A F 0.46922(14) 0.28791(12) 0.49410(10) 0.0656(5) Uani 1 1 d . . .
C44A C 0.4397(2) 0.34965(18) 0.44838(15) 0.0472(7) Uani 1 1 d . . .
F45A F 0.60989(12) 0.40145(12) 0.45095(10) 0.0624(5) Uani 1 1 d . . .
C45A C 0.5101(2) 0.40759(19) 0.42684(16) 0.0462(6) Uani 1 1 d . . .
F46A F 0.55535(11) 0.52563(12) 0.36367(10) 0.0559(4) Uani 1 1 d . . .
C46A C 0.4791(2) 0.47119(18) 0.38070(15) 0.0422(6) Uani 1 1 d . . .
P1B P -0.20765(5) 0.61434(4) 0.26526(4) 0.03803(16) Uani 1 1 d . . .
B1B B -0.1614(2) 0.8393(2) 0.30407(18) 0.0404(7) Uani 1 1 d . . .
C1B C -0.2663(2) 0.68776(18) 0.32828(15) 0.0417(6) Uani 1 1 d . . .
H1B H -0.3224 0.6633 0.3474 0.050 Uiso 1 1 calc R . .
C2B C -0.2348(2) 0.79221(18) 0.35688(16) 0.0426(6) Uani 1 1 d . . .
H2B1 H -0.1994 0.8011 0.4103 0.051 Uiso 1 1 calc R . .
H2B2 H -0.2965 0.8285 0.3600 0.051 Uiso 1 1 calc R . .
C3B C -0.1068(2) 0.67012(19) 0.22798(17) 0.0466(6) Uani 1 1 d . . .
H3B1 H -0.0501 0.6275 0.2229 0.056 Uiso 1 1 calc R . .
H3B2 H -0.1310 0.6811 0.1758 0.056 Uiso 1 1 calc R . .
C4B C -0.07007(19) 0.76579(18) 0.28318(16) 0.0414(6) Uani 1 1 d . . .
H4B1 H -0.0199 0.7977 0.2590 0.050 Uiso 1 1 calc R . .
H4B2 H -0.0357 0.7529 0.3322 0.050 Uiso 1 1 calc R . .
C11B C -0.24361(17) 0.48853(17) 0.24309(14) 0.0352(5) Uani 1 1 d . . .
C12B C -0.30641(18) 0.44674(17) 0.17207(14) 0.0366(5) Uani 1 1 d . . .
C13B C -0.34768(19) 0.35447(17) 0.16519(15) 0.0408(6) Uani 1 1 d . . .
H13B H -0.3900 0.3261 0.1189 0.049 Uiso 1 1 calc R . .
C14B C -0.3297(2) 0.30225(18) 0.22301(15) 0.0425(6) Uani 1 1 d . A .
C15B C -0.26392(19) 0.34339(18) 0.28937(15) 0.0413(6) Uani 1 1 d . . .
H15B H -0.2500 0.3077 0.3284 0.050 Uiso 1 1 calc R . .
C16B C -0.21713(18) 0.43470(18) 0.30170(14) 0.0378(5) Uani 1 1 d . . .
C17B C -0.3218(2) 0.49130(18) 0.09887(15) 0.0409(6) Uani 1 1 d . . .
C18B C -0.3983(2) 0.4309(2) 0.03347(16) 0.0526(7) Uani 1 1 d . . .
H18D H -0.3742 0.3669 0.0184 0.079 Uiso 1 1 calc R . .
H18E H -0.4052 0.4607 -0.0116 0.079 Uiso 1 1 calc R . .
H18F H -0.4638 0.4269 0.0523 0.079 Uiso 1 1 calc R . .
C19B C -0.3621(2) 0.5924(2) 0.11459(17) 0.0522(7) Uani 1 1 d . . .
H19D H -0.3809 0.6114 0.0651 0.078 Uiso 1 1 calc R . .
H19E H -0.3096 0.6372 0.1463 0.078 Uiso 1 1 calc R . .
H19F H -0.4212 0.5926 0.1423 0.078 Uiso 1 1 calc R . .
C20B C -0.2189(2) 0.4909(2) 0.06662(17) 0.0547(7) Uani 1 1 d . . .
H20D H -0.1948 0.4264 0.0581 0.082 Uiso 1 1 calc R . .
H20E H -0.1700 0.5339 0.1041 0.082 Uiso 1 1 calc R . .
H20F H -0.2271 0.5120 0.0173 0.082 Uiso 1 1 calc R . .
C21B C -0.3758(2) 0.20034(19) 0.21297(17) 0.0538(7) Uani 1 1 d D . .
C22B C -0.4420(4) 0.1652(3) 0.1355(3) 0.0829(16) Uani 0.887(6) 1 d PD A 1
H22D H -0.4996 0.2053 0.1324 0.124 Uiso 0.887(6) 1 calc PR A 1
H22E H -0.4662 0.0994 0.1316 0.124 Uiso 0.887(6) 1 calc PR A 1
H22F H -0.4027 0.1682 0.0928 0.124 Uiso 0.887(6) 1 calc PR A 1
C23B C -0.4334(4) 0.1945(3) 0.2818(3) 0.0836(16) Uani 0.887(6) 1 d PD A 1
H23D H -0.3886 0.2164 0.3305 0.125 Uiso 0.887(6) 1 calc PR A 1
H23E H -0.4572 0.1287 0.2779 0.125 Uiso 0.887(6) 1 calc PR A 1
H23F H -0.4911 0.2349 0.2809 0.125 Uiso 0.887(6) 1 calc PR A 1
C24B C -0.2856(3) 0.1324(2) 0.2154(3) 0.0735(13) Uani 0.887(6) 1 d PD A 1
H24D H -0.2478 0.1342 0.1716 0.110 Uiso 0.887(6) 1 calc PR A 1
H24E H -0.3120 0.0675 0.2119 0.110 Uiso 0.887(6) 1 calc PR A 1
H24F H -0.2410 0.1535 0.2643 0.110 Uiso 0.887(6) 1 calc PR A 1
C22C C -0.4939(11) 0.2132(18) 0.2176(16) 0.054(8) Uani 0.113(6) 1 d PDU A 2
H22G H -0.5264 0.1525 0.2203 0.082 Uiso 0.113(6) 1 calc PR A 2
H22H H -0.5244 0.2338 0.1712 0.082 Uiso 0.113(6) 1 calc PR A 2
H22I H -0.5028 0.2610 0.2640 0.082 Uiso 0.113(6) 1 calc PR A 2
C23C C -0.343(2) 0.139(2) 0.2716(16) 0.076(10) Uani 0.113(6) 1 d PDU A 2
H23G H -0.2695 0.1344 0.2756 0.115 Uiso 0.113(6) 1 calc PR A 2
H23H H -0.3757 0.0759 0.2542 0.115 Uiso 0.113(6) 1 calc PR A 2
H23I H -0.3614 0.1689 0.3225 0.115 Uiso 0.113(6) 1 calc PR A 2
C24C C -0.371(3) 0.143(2) 0.1286(11) 0.073(10) Uani 0.113(6) 1 d PDU A 2
H24G H -0.4044 0.1771 0.0913 0.110 Uiso 0.113(6) 1 calc PR A 2
H24H H -0.4046 0.0802 0.1218 0.110 Uiso 0.113(6) 1 calc PR A 2
H24I H -0.3003 0.1358 0.1199 0.110 Uiso 0.113(6) 1 calc PR A 2
C25B C -0.13646(19) 0.46634(19) 0.37513(15) 0.0410(6) Uani 1 1 d . . .
C26B C -0.1767(2) 0.5381(2) 0.44087(16) 0.0564(7) Uani 1 1 d . . .
H26D H -0.1316 0.5431 0.4893 0.085 Uiso 1 1 calc R . .
H26E H -0.2442 0.5161 0.4478 0.085 Uiso 1 1 calc R . .
H26F H -0.1799 0.6004 0.4271 0.085 Uiso 1 1 calc R . .
C27B C -0.0400(2) 0.5095(3) 0.35298(19) 0.0648(9) Uani 1 1 d . . .
H27D H -0.0529 0.5725 0.3427 0.097 Uiso 1 1 calc R . .
H27E H -0.0205 0.4683 0.3063 0.097 Uiso 1 1 calc R . .
H27F H 0.0145 0.5149 0.3959 0.097 Uiso 1 1 calc R . .
C28B C -0.1039(3) 0.3797(2) 0.4101(2) 0.0660(9) Uani 1 1 d . . .
H28D H -0.0818 0.3305 0.3695 0.099 Uiso 1 1 calc R . .
H28E H -0.1610 0.3544 0.4307 0.099 Uiso 1 1 calc R . .
H28F H -0.0483 0.3998 0.4520 0.099 Uiso 1 1 calc R . .
C31B C -0.22116(18) 0.85826(17) 0.22016(15) 0.0391(6) Uani 1 1 d . . .
F32B F -0.38742(11) 0.80117(12) 0.23300(11) 0.0626(5) Uani 1 1 d . . .
C32B C -0.3230(2) 0.83917(19) 0.19109(17) 0.0468(6) Uani 1 1 d . . .
F33B F -0.46751(14) 0.83294(16) 0.09679(14) 0.0919(7) Uani 1 1 d . . .
C33B C -0.3676(2) 0.8552(2) 0.1206(2) 0.0580(8) Uani 1 1 d . . .
F34B F -0.35207(18) 0.91132(16) 0.00492(12) 0.0908(7) Uani 1 1 d . . .
C34B C -0.3100(3) 0.8938(2) 0.07389(18) 0.0598(8) Uani 1 1 d . . .
F35B F -0.15125(16) 0.95643(16) 0.05503(11) 0.0803(6) Uani 1 1 d . . .
C35B C -0.2095(2) 0.9159(2) 0.09915(17) 0.0542(7) Uani 1 1 d . . .
F36B F -0.06809(12) 0.92436(14) 0.19131(10) 0.0629(5) Uani 1 1 d . . .
C36B C -0.1682(2) 0.8981(2) 0.17010(16) 0.0454(6) Uani 1 1 d . . .
C41B C -0.11776(19) 0.94598(18) 0.35686(14) 0.0393(6) Uani 1 1 d . . .
F42B F -0.28569(11) 0.99942(11) 0.35501(10) 0.0533(4) Uani 1 1 d . . .
C42B C -0.1845(2) 1.01727(19) 0.37873(15) 0.0432(6) Uani 1 1 d . . .
F43B F -0.22629(14) 1.17229(11) 0.44189(10) 0.0633(5) Uani 1 1 d . . .
C43B C -0.1560(2) 1.10702(18) 0.42378(16) 0.0474(7) Uani 1 1 d . . .
F44B F -0.02604(15) 1.21670(11) 0.49709(10) 0.0692(5) Uani 1 1 d . . .
C44B C -0.0554(2) 1.13027(19) 0.45129(16) 0.0496(7) Uani 1 1 d . . .
F45B F 0.11381(13) 1.08569(12) 0.45671(10) 0.0632(5) Uani 1 1 d . . .
C45B C 0.0147(2) 1.0636(2) 0.43128(16) 0.0469(7) Uani 1 1 d . . .
F46B F 0.05896(11) 0.91447(11) 0.37042(10) 0.0557(4) Uani 1 1 d . . .
C46B C -0.0170(2) 0.97467(18) 0.38567(15) 0.0430(6) Uani 1 1 d . . .

loop_
_atom_site_aniso_label
_atom_site_aniso_U_11
_atom_site_aniso_U_22
_atom_site_aniso_U_33
_atom_site_aniso_U_23
_atom_site_aniso_U_13
_atom_site_aniso_U_12
P1A 0.0373(3) 0.0329(3) 0.0443(4) 0.0094(3) 0.0042(3) 0.0031(3)
B1A 0.0374(15) 0.0355(15) 0.0445(16) 0.0100(13) 0.0059(13) 0.0041(12)
C1A 0.0456(15) 0.0400(14) 0.0467(15) 0.0103(12) 0.0092(12) 0.0082(11)
C2A 0.0453(15) 0.0370(14) 0.0497(15) 0.0133(12) 0.0116(12) 0.0061(11)
C3A 0.0411(14) 0.0396(14) 0.0557(17) 0.0155(12) 0.0078(12) 0.0018(11)
C4A 0.0387(14) 0.0358(13) 0.0469(15) 0.0097(11) 0.0046(11) 0.0033(11)
C11A 0.0333(12) 0.0345(13) 0.0378(13) 0.0079(10) 0.0024(10) 0.0009(10)
C12A 0.0360(13) 0.0354(13) 0.0362(13) 0.0046(10) 0.0023(10) -0.0013(10)
C13A 0.0445(14) 0.0376(14) 0.0357(13) 0.0092(11) -0.0006(11) 0.0020(11)
C14A 0.0431(14) 0.0359(13) 0.0374(14) 0.0110(11) 0.0038(11) 0.0014(11)
C15A 0.0473(15) 0.0341(13) 0.0356(13) 0.0046(10) -0.0010(11) -0.0021(11)
C16A 0.0357(13) 0.0353(13) 0.0363(13) 0.0100(10) 0.0034(10) -0.0012(10)
C17A 0.0463(15) 0.0371(14) 0.0386(14) 0.0015(11) -0.0008(12) 0.0036(11)
C18A 0.081(2) 0.0550(19) 0.0493(18) -0.0040(14) -0.0193(16) 0.0117(16)
C19A 0.0646(19) 0.0434(16) 0.0518(17) 0.0005(13) -0.0016(14) -0.0114(14)
C20A 0.066(2) 0.0616(19) 0.0483(17) -0.0012(14) 0.0136(15) 0.0035(15)
C21A 0.0641(18) 0.0342(14) 0.0432(15) 0.0103(11) -0.0002(13) 0.0067(12)
C22A 0.105(3) 0.0494(18) 0.066(2) 0.0183(16) -0.022(2) 0.0170(18)
C23A 0.087(2) 0.059(2) 0.069(2) 0.0220(17) 0.0207(19) 0.0299(18)
C24A 0.089(2) 0.0423(17) 0.069(2) 0.0194(15) 0.0086(18) 0.0004(16)
C25A 0.0402(14) 0.0394(14) 0.0382(14) 0.0056(11) -0.0025(11) 0.0029(11)
C26A 0.0597(18) 0.0644(19) 0.0402(15) 0.0145(14) -0.0051(13) -0.0011(15)
C27A 0.0440(16) 0.071(2) 0.064(2) 0.0001(16) -0.0031(14) 0.0089(15)
C28A 0.0636(19) 0.0497(17) 0.0607(19) 0.0058(14) -0.0211(16) -0.0078(14)
C31A 0.0379(13) 0.0351(13) 0.0448(14) 0.0150(11) 0.0062(11) 0.0018(11)
F32A 0.0370(8) 0.0626(10) 0.0856(13) 0.0186(9) 0.0106(8) 0.0099(7)
C32A 0.0398(14) 0.0410(15) 0.0572(17) 0.0168(13) 0.0059(13) 0.0015(12)
F33A 0.0490(10) 0.0935(15) 0.1030(16) 0.0210(12) -0.0249(10) -0.0103(10)
C33A 0.0423(15) 0.0538(17) 0.0655(19) 0.0217(15) -0.0111(14) -0.0112(13)
F34A 0.1011(15) 0.0740(13) 0.0583(11) 0.0043(10) -0.0183(10) -0.0257(11)
C34A 0.067(2) 0.0477(16) 0.0442(16) 0.0118(13) -0.0080(15) -0.0134(15)
F35A 0.0883(13) 0.0584(11) 0.0540(10) -0.0022(8) 0.0177(9) 0.0059(9)
C35A 0.0625(18) 0.0401(15) 0.0455(16) 0.0098(12) 0.0104(14) 0.0005(13)
F36A 0.0435(9) 0.0593(10) 0.0588(10) 0.0007(8) 0.0074(7) 0.0113(7)
C36A 0.0378(14) 0.0437(15) 0.0465(15) 0.0131(12) 0.0047(12) 0.0010(11)
C41A 0.0417(14) 0.0339(13) 0.0387(14) 0.0046(11) 0.0054(11) 0.0029(11)
F42A 0.0439(9) 0.0475(9) 0.0627(10) 0.0175(7) 0.0081(7) 0.0007(7)
C42A 0.0425(14) 0.0349(13) 0.0423(14) 0.0061(11) 0.0033(11) 0.0061(11)
F43A 0.0728(11) 0.0456(9) 0.0657(11) 0.0221(8) 0.0149(9) -0.0026(8)
C43A 0.0592(17) 0.0353(14) 0.0429(15) 0.0084(11) 0.0078(13) -0.0025(12)
F44A 0.0903(13) 0.0469(9) 0.0607(11) 0.0240(8) -0.0088(9) 0.0066(9)
C44A 0.0675(19) 0.0322(14) 0.0397(14) 0.0073(11) -0.0017(13) 0.0059(13)
F45A 0.0538(10) 0.0616(10) 0.0699(11) 0.0203(9) -0.0131(8) 0.0090(8)
C45A 0.0485(16) 0.0409(15) 0.0452(15) 0.0063(12) -0.0067(12) 0.0071(12)
F46A 0.0401(8) 0.0584(10) 0.0738(11) 0.0278(8) 0.0012(8) 0.0003(7)
C46A 0.0449(15) 0.0376(14) 0.0430(15) 0.0086(11) 0.0018(12) 0.0014(11)
P1B 0.0379(3) 0.0336(3) 0.0422(4) 0.0076(3) 0.0045(3) 0.0009(3)
B1B 0.0386(15) 0.0366(15) 0.0447(17) 0.0067(13) 0.0044(13) -0.0011(12)
C1B 0.0437(14) 0.0392(14) 0.0432(14) 0.0097(11) 0.0090(12) -0.0033(11)
C2B 0.0443(14) 0.0359(14) 0.0466(15) 0.0051(11) 0.0095(12) -0.0015(11)
C3B 0.0409(14) 0.0389(14) 0.0587(17) 0.0061(12) 0.0079(13) 0.0046(11)
C4B 0.0369(13) 0.0418(14) 0.0460(15) 0.0112(12) 0.0041(11) -0.0002(11)
C11B 0.0323(12) 0.0363(13) 0.0377(13) 0.0089(10) 0.0046(10) 0.0046(10)
C12B 0.0364(13) 0.0352(13) 0.0374(13) 0.0066(10) 0.0024(11) 0.0087(10)
C13B 0.0445(14) 0.0341(13) 0.0403(14) 0.0043(11) -0.0025(11) 0.0029(11)
C14B 0.0453(15) 0.0349(13) 0.0452(15) 0.0064(11) 0.0014(12) 0.0013(11)
C15B 0.0460(15) 0.0370(14) 0.0417(14) 0.0121(11) 0.0020(12) 0.0030(11)
C16B 0.0383(13) 0.0379(13) 0.0366(13) 0.0064(11) 0.0036(11) 0.0056(11)
C17B 0.0479(15) 0.0375(14) 0.0359(13) 0.0070(11) 0.0003(11) 0.0068(11)
C18B 0.0610(18) 0.0501(17) 0.0428(15) 0.0090(13) -0.0084(13) 0.0077(14)
C19B 0.0642(18) 0.0444(16) 0.0477(16) 0.0131(13) -0.0032(14) 0.0134(13)
C20B 0.0628(19) 0.0601(18) 0.0445(16) 0.0167(14) 0.0102(14) 0.0050(15)
C21B 0.0689(19) 0.0344(14) 0.0556(17) 0.0081(13) 0.0019(15) -0.0046(13)
C22B 0.106(4) 0.046(2) 0.085(3) 0.013(2) -0.026(3) -0.029(2)
C23B 0.099(3) 0.063(3) 0.089(3) 0.010(2) 0.030(3) -0.029(2)
C24B 0.097(3) 0.0359(19) 0.086(3) 0.0115(18) 0.006(2) 0.0097(19)
C22C 0.053(10) 0.046(10) 0.066(11) 0.013(8) 0.010(8) -0.004(8)
C23C 0.077(13) 0.070(12) 0.086(13) 0.024(9) 0.006(9) 0.008(9)
C24C 0.076(13) 0.061(12) 0.079(13) 0.009(9) 0.006(9) 0.006(9)
C25B 0.0382(14) 0.0454(15) 0.0396(14) 0.0135(11) -0.0021(11) 0.0014(11)
C26B 0.0596(18) 0.0657(19) 0.0387(15) 0.0049(14) -0.0039(13) 0.0018(15)
C27B 0.0425(16) 0.096(3) 0.0576(19) 0.0276(18) -0.0056(14) -0.0093(16)
C28B 0.074(2) 0.0581(19) 0.063(2) 0.0223(16) -0.0203(17) 0.0070(16)
C31B 0.0363(13) 0.0346(13) 0.0444(14) 0.0039(11) 0.0058(11) 0.0007(10)
F32B 0.0364(8) 0.0653(11) 0.0881(13) 0.0210(9) 0.0083(8) -0.0030(7)
C32B 0.0404(15) 0.0379(14) 0.0593(17) 0.0055(12) 0.0035(13) 0.0028(11)
F33B 0.0540(11) 0.0966(16) 0.1161(18) 0.0279(13) -0.0329(11) -0.0054(10)
C33B 0.0440(16) 0.0502(17) 0.071(2) 0.0052(15) -0.0150(15) 0.0035(13)
F34B 0.1136(17) 0.0886(15) 0.0628(12) 0.0223(11) -0.0311(12) 0.0108(12)
C34B 0.075(2) 0.0506(17) 0.0476(17) 0.0075(14) -0.0142(16) 0.0111(15)
F35B 0.0931(14) 0.1003(15) 0.0588(11) 0.0388(11) 0.0157(10) 0.0055(12)
C35B 0.0645(19) 0.0506(17) 0.0500(17) 0.0146(14) 0.0095(15) 0.0058(14)
F36B 0.0453(9) 0.0878(13) 0.0618(11) 0.0315(9) 0.0072(8) -0.0084(8)
C36B 0.0399(15) 0.0475(16) 0.0480(16) 0.0093(12) 0.0035(12) 0.0003(12)
C41B 0.0429(14) 0.0384(14) 0.0376(14) 0.0111(11) 0.0048(11) -0.0027(11)
F42B 0.0474(9) 0.0434(9) 0.0680(11) 0.0078(7) 0.0102(8) 0.0022(7)
C42B 0.0457(15) 0.0405(14) 0.0445(15) 0.0123(12) 0.0052(12) -0.0037(12)
F43B 0.0827(12) 0.0397(9) 0.0673(11) 0.0060(8) 0.0172(9) 0.0089(8)
C43B 0.0666(19) 0.0334(14) 0.0438(15) 0.0092(12) 0.0111(14) 0.0045(13)
F44B 0.1018(14) 0.0377(9) 0.0584(11) 0.0017(8) -0.0115(10) -0.0123(9)
C44B 0.072(2) 0.0347(14) 0.0388(14) 0.0076(11) -0.0019(14) -0.0107(14)
F45B 0.0614(10) 0.0591(10) 0.0619(11) 0.0116(8) -0.0150(8) -0.0184(8)
C45B 0.0526(16) 0.0467(16) 0.0404(15) 0.0149(12) -0.0047(12) -0.0114(13)
F46B 0.0423(8) 0.0518(9) 0.0673(11) 0.0045(8) -0.0004(8) -0.0023(7)
C46B 0.0482(15) 0.0388(14) 0.0417(14) 0.0105(11) 0.0022(12) -0.0036(12)

loop_
_atom_type_symbol
_atom_type_description
_atom_type_scat_dispersion_real
_atom_type_scat_dispersion_imag
_atom_type_scat_source
C C 0.0181 0.0091 'International Tables Vol C Tables 4.2.6.8 and 6.1.1.4'
H H 0.0000 0.0000 'International Tables Vol C Tables 4.2.6.8 and 6.1.1.4'
B B 0.0090 0.0039 'International Tables Vol C Tables 4.2.6.8 and 6.1.1.4'
F F 0.0727 0.0534 'International Tables Vol C Tables 4.2.6.8 and 6.1.1.4'
P P 0.2955 0.4335 'International Tables Vol C Tables 4.2.6.8 and 6.1.1.4'

loop_
_geom_angle_atom_site_label_1
_geom_angle_atom_site_label_2
_geom_angle_atom_site_label_3
_geom_angle
C1A P1A C3A 114.30(13)
C1A P1A C11A 119.31(12)
C3A P1A C11A 126.15(12)
C4A B1A C2A 108.1(2)
C4A B1A C31A 108.4(2)
C2A B1A C31A 114.5(2)
C4A B1A C41A 113.6(2)
C2A B1A C41A 106.7(2)
C31A B1A C41A 105.6(2)
C2A C1A P1A 123.8(2)
C2A C1A H1A 118.1
P1A C1A H1A 118.1
C1A C2A B1A 116.8(2)
C1A C2A H2A1 108.1
B1A C2A H2A1 108.1
C1A C2A H2A2 108.1
B1A C2A H2A2 108.1
H2A1 C2A H2A2 107.3
C4A C3A P1A 110.08(18)
C4A C3A H3A1 109.6
P1A C3A H3A1 109.6
C4A C3A H3A2 109.6
P1A C3A H3A2 109.6
H3A1 C3A H3A2 108.2
C3A C4A B1A 114.1(2)
C3A C4A H4A1 108.7
B1A C4A H4A1 108.7
C3A C4A H4A2 108.7
B1A C4A H4A2 108.7
H4A1 C4A H4A2 107.6
C12A C11A C16A 121.2(2)
C12A C11A P1A 120.61(18)
C16A C11A P1A 117.88(18)
C13A C12A C11A 117.2(2)
C13A C12A C17A 117.0(2)
C11A C12A C17A 125.3(2)
C14A C13A C12A 123.3(2)
C14A C13A H13A 118.4
C12A C13A H13A 118.4
C13A C14A C15A 117.6(2)
C13A C14A C21A 122.3(2)
C15A C14A C21A 119.9(2)
C16A C15A C14A 123.9(2)
C16A C15A H15A 118.0
C14A C15A H15A 118.0
C15A C16A C11A 116.5(2)
C15A C16A C25A 117.2(2)
C11A C16A C25A 126.3(2)
C19A C17A C20A 111.2(2)
C19A C17A C18A 106.1(2)
C20A C17A C18A 106.3(2)
C19A C17A C12A 114.0(2)
C20A C17A C12A 106.8(2)
C18A C17A C12A 112.2(2)
C17A C18A H18A 109.5
C17A C18A H18B 109.5
H18A C18A H18B 109.5
C17A C18A H18C 109.5
H18A C18A H18C 109.5
H18B C18A H18C 109.5
C17A C19A H19A 109.5
C17A C19A H19B 109.5
H19A C19A H19B 109.5
C17A C19A H19C 109.5
H19A C19A H19C 109.5
H19B C19A H19C 109.5
C17A C20A H20A 109.5
C17A C20A H20B 109.5
H20A C20A H20B 109.5
C17A C20A H20C 109.5
H20A C20A H20C 109.5
H20B C20A H20C 109.5
C22A C21A C23A 109.9(3)
C22A C21A C14A 112.9(2)
C23A C21A C14A 109.7(2)
C22A C21A C24A 107.7(3)
C23A C21A C24A 108.8(3)
C14A C21A C24A 107.8(2)
C21A C22A H22A 109.5
C21A C22A H22B 109.5
H22A C22A H22B 109.5
C21A C22A H22C 109.5
H22A C22A H22C 109.5
H22B C22A H22C 109.5
C21A C23A H23A 109.5
C21A C23A H23B 109.5
H23A C23A H23B 109.5
C21A C23A H23C 109.5
H23A C23A H23C 109.5
H23B C23A H23C 109.5
C21A C24A H24A 109.5
C21A C24A H24B 109.5
H24A C24A H24B 109.5
C21A C24A H24C 109.5
H24A C24A H24C 109.5
H24B C24A H24C 109.5
C28A C25A C27A 105.8(2)
C28A C25A C26A 106.0(2)
C27A C25A C26A 110.2(2)
C28A C25A C16A 111.0(2)
C27A C25A C16A 111.5(2)
C26A C25A C16A 112.0(2)
C25A C26A H26A 109.5
C25A C26A H26B 109.5
H26A C26A H26B 109.5
C25A C26A H26C 109.5
H26A C26A H26C 109.5
H26B C26A H26C 109.5
C25A C27A H27A 109.5
C25A C27A H27B 109.5
H27A C27A H27B 109.5
C25A C27A H27C 109.5
H27A C27A H27C 109.5
H27B C27A H27C 109.5
C25A C28A H28A 109.5
C25A C28A H28B 109.5
H28A C28A H28B 109.5
C25A C28A H28C 109.5
H28A C28A H28C 109.5
H28B C28A H28C 109.5
C32A C31A C36A 111.8(2)
C32A C31A B1A 128.1(2)
C36A C31A B1A 120.1(2)
F32A C32A C33A 115.0(2)
F32A C32A C31A 120.2(2)
C33A C32A C31A 124.8(3)
F33A C33A C34A 119.8(3)
F33A C33A C32A 120.4(3)
C34A C33A C32A 119.8(3)
F34A C34A C35A 120.4(3)
F34A C34A C33A 120.8(3)
C35A C34A C33A 118.8(3)
F35A C35A C34A 119.8(3)
F35A C35A C36A 120.7(3)
C34A C35A C36A 119.6(3)
F36A C36A C35A 115.5(2)
F36A C36A C31A 119.2(2)
C35A C36A C31A 125.3(2)
C42A C41A C46A 112.4(2)
C42A C41A B1A 120.2(2)
C46A C41A B1A 127.4(2)
F42A C42A C43A 115.6(2)
F42A C42A C41A 119.5(2)
C43A C42A C41A 125.0(2)
F43A C43A C44A 119.7(2)
F43A C43A C42A 120.9(2)
C44A C43A C42A 119.3(2)
F44A C44A C43A 120.8(3)
F44A C44A C45A 120.4(3)
C43A C44A C45A 118.8(2)
F45A C45A C44A 119.5(2)
F45A C45A C46A 120.6(2)
C44A C45A C46A 120.0(2)
F46A C46A C45A 114.9(2)
F46A C46A C41A 120.6(2)
C45A C46A C41A 124.5(2)
C1B P1B C3B 114.61(13)
C1B P1B C11B 119.27(12)
C3B P1B C11B 126.05(12)
C2B B1B C4B 108.1(2)
C2B B1B C41B 107.1(2)
C4B B1B C41B 112.8(2)
C2B B1B C31B 114.2(2)
C4B B1B C31B 108.2(2)
C41B B1B C31B 106.5(2)
C2B C1B P1B 123.25(19)
C2B C1B H1B 118.4
P1B C1B H1B 118.4
C1B C2B B1B 116.6(2)
C1B C2B H2B1 108.1
B1B C2B H2B1 108.1
C1B C2B H2B2 108.1
B1B C2B H2B2 108.1
H2B1 C2B H2B2 107.3
C4B C3B P1B 110.37(19)
C4B C3B H3B1 109.6
P1B C3B H3B1 109.6
C4B C3B H3B2 109.6
P1B C3B H3B2 109.6
H3B1 C3B H3B2 108.1
C3B C4B B1B 114.1(2)
C3B C4B H4B1 108.7
B1B C4B H4B1 108.7
C3B C4B H4B2 108.7
B1B C4B H4B2 108.7
H4B1 C4B H4B2 107.6
C12B C11B C16B 121.1(2)
C12B C11B P1B 120.21(18)
C16B C11B P1B 118.34(18)
C13B C12B C11B 117.3(2)
C13B C12B C17B 117.5(2)
C11B C12B C17B 124.8(2)
C14B C13B C12B 123.3(2)
C14B C13B H13B 118.3
C12B C13B H13B 118.3
C13B C14B C15B 117.6(2)
C13B C14B C21B 121.8(2)
C15B C14B C21B 120.5(2)
C14B C15B C16B 123.8(2)
C14B C15B H15B 118.1
C16B C15B H15B 118.1
C15B C16B C11B 116.6(2)
C15B C16B C25B 117.4(2)
C11B C16B C25B 125.9(2)
C19B C17B C18B 105.8(2)
C19B C17B C20B 111.2(2)
C18B C17B C20B 106.8(2)
C19B C17B C12B 114.0(2)
C18B C17B C12B 112.0(2)
C20B C17B C12B 106.9(2)
C17B C18B H18D 109.5
C17B C18B H18E 109.5
H18D C18B H18E 109.5
C17B C18B H18F 109.5
H18D C18B H18F 109.5
H18E C18B H18F 109.5
C17B C19B H19D 109.5
C17B C19B H19E 109.5
H19D C19B H19E 109.5
C17B C19B H19F 109.5
H19D C19B H19F 109.5
H19E C19B H19F 109.5
C17B C20B H20D 109.5
C17B C20B H20E 109.5
H20D C20B H20E 109.5
C17B C20B H20F 109.5
H20D C20B H20F 109.5
H20E C20B H20F 109.5
C22B C21B C23C 125.4(13)
C22B C21B C23B 111.4(3)
C23C C21B C23B 57.7(12)
C22B C21B C14B 113.4(3)
C23C C21B C14B 120.6(13)
C23B C21B C14B 109.5(3)
C22B C21B C24C 38.8(12)
C23C C21B C24C 109.9(16)
C23B C21B C24C 138.2(13)
C14B C21B C24C 110.2(13)
C22B C21B C24B 107.3(3)
C23C C21B C24B 50.0(12)
C23B C21B C24B 107.7(3)
C14B C21B C24B 107.2(3)
C24C C21B C24B 71.8(13)
C22B C21B C22C 66.1(10)
C23C C21B C22C 105.4(14)
C23B C21B C22C 52.7(10)
C14B C21B C22C 104.9(9)
C24C C21B C22C 104.4(15)
C24B C21B C22C 146.9(9)
C21B C22B H22D 109.5
C21B C22B H22E 109.5
C21B C22B H22F 109.5
C21B C23B H23D 109.5
C21B C23B H23E 109.5
C21B C23B H23F 109.5
C21B C24B H24D 109.5
C21B C24B H24E 109.5
C21B C24B H24F 109.5
C21B C22C H22G 109.5
C21B C22C H22H 109.5
H22G C22C H22H 109.5
C21B C22C H22I 109.5
H22G C22C H22I 109.5
H22H C22C H22I 109.5
C21B C23C H23G 109.5
C21B C23C H23H 109.5
H23G C23C H23H 109.5
C21B C23C H23I 109.5
H23G C23C H23I 109.5
H23H C23C H23I 109.5
C21B C24C H24G 109.5
C21B C24C H24H 109.5
H24G C24C H24H 109.5
C21B C24C H24I 109.5
H24G C24C H24I 109.5
H24H C24C H24I 109.5
C27B C25B C26B 109.7(2)
C27B C25B C28B 106.4(2)
C26B C25B C28B 106.5(2)
C27B C25B C16B 110.6(2)
C26B C25B C16B 112.5(2)
C28B C25B C16B 110.9(2)
C25B C26B H26D 109.5
C25B C26B H26E 109.5
H26D C26B H26E 109.5
C25B C26B H26F 109.5
H26D C26B H26F 109.5
H26E C26B H26F 109.5
C25B C27B H27D 109.5
C25B C27B H27E 109.5
H27D C27B H27E 109.5
C25B C27B H27F 109.5
H27D C27B H27F 109.5
H27E C27B H27F 109.5
C25B C28B H28D 109.5
C25B C28B H28E 109.5
H28D C28B H28E 109.5
C25B C28B H28F 109.5
H28D C28B H28F 109.5
H28E C28B H28F 109.5
C32B C31B C36B 111.9(2)
C32B C31B B1B 127.9(2)
C36B C31B B1B 120.2(2)
F32B C32B C33B 114.6(2)
F32B C32B C31B 120.3(2)
C33B C32B C31B 125.1(3)
F33B C33B C34B 119.7(3)
F33B C33B C32B 120.7(3)
C34B C33B C32B 119.6(3)
F34B C34B C35B 120.5(3)
F34B C34B C33B 120.8(3)
C35B C34B C33B 118.7(3)
F35B C35B C34B 119.9(3)
F35B C35B C36B 120.5(3)
C34B C35B C36B 119.5(3)
F36B C36B C35B 115.4(2)
F36B C36B C31B 119.4(2)
C35B C36B C31B 125.1(3)
C42B C41B C46B 112.7(2)
C42B C41B B1B 120.4(2)
C46B C41B B1B 126.9(2)
F42B C42B C43B 116.0(2)
F42B C42B C41B 119.3(2)
C43B C42B C41B 124.7(3)
F43B C43B C44B 119.6(2)
F43B C43B C42B 120.7(3)
C44B C43B C42B 119.7(3)
F44B C44B C45B 120.6(3)
F44B C44B C43B 120.8(3)
C45B C44B C43B 118.7(2)
F45B C45B C44B 119.4(2)
F45B C45B C46B 120.7(3)
C44B C45B C46B 119.8(3)
F46B C46B C45B 114.5(2)
F46B C46B C41B 121.0(2)
C45B C46B C41B 124.5(3)

loop_
_geom_bond_atom_site_label_1
_geom_bond_atom_site_label_2
_geom_bond_distance
P1A C1A 1.637(3)
P1A C3A 1.796(3)
P1A C11A 1.798(2)
B1A C4A 1.643(4)
B1A C2A 1.645(4)
B1A C31A 1.663(4)
B1A C41A 1.664(4)
C1A C2A 1.500(3)
C1A H1A 0.9400
C2A H2A1 0.9800
C2A H2A2 0.9800
C3A C4A 1.536(3)
C3A H3A1 0.9800
C3A H3A2 0.9800
C4A H4A1 0.9800
C4A H4A2 0.9800
C11A C12A 1.426(3)
C11A C16A 1.432(3)
C12A C13A 1.393(3)
C12A C17A 1.549(3)
C13A C14A 1.379(3)
C13A H13A 0.9400
C14A C15A 1.392(3)
C14A C21A 1.531(3)
C15A C16A 1.385(3)
C15A H15A 0.9400
C16A C25A 1.551(3)
C17A C19A 1.534(4)
C17A C20A 1.535(4)
C17A C18A 1.535(4)
C18A H18A 0.9700
C18A H18B 0.9700
C18A H18C 0.9700
C19A H19A 0.9700
C19A H19B 0.9700
C19A H19C 0.9700
C20A H20A 0.9700
C20A H20B 0.9700
C20A H20C 0.9700
C21A C22A 1.517(4)
C21A C23A 1.523(4)
C21A C24A 1.548(4)
C22A H22A 0.9700
C22A H22B 0.9700
C22A H22C 0.9700
C23A H23A 0.9700
C23A H23B 0.9700
C23A H23C 0.9700
C24A H24A 0.9700
C24A H24B 0.9700
C24A H24C 0.9700
C25A C28A 1.533(4)
C25A C27A 1.533(4)
C25A C26A 1.537(4)
C26A H26A 0.9700
C26A H26B 0.9700
C26A H26C 0.9700
C27A H27A 0.9700
C27A H27B 0.9700
C27A H27C 0.9700
C28A H28A 0.9700
C28A H28B 0.9700
C28A H28C 0.9700
C31A C32A 1.388(4)
C31A C36A 1.391(4)
F32A C32A 1.356(3)
C32A C33A 1.385(4)
F33A C33A 1.347(3)
C33A C34A 1.364(4)
F34A C34A 1.349(3)
C34A C35A 1.362(4)
F35A C35A 1.349(3)
C35A C36A 1.377(4)
F36A C36A 1.357(3)
C41A C42A 1.390(4)
C41A C46A 1.391(4)
F42A C42A 1.359(3)
C42A C43A 1.381(4)
F43A C43A 1.348(3)
C43A C44A 1.368(4)
F44A C44A 1.347(3)
C44A C45A 1.369(4)
F45A C45A 1.352(3)
C45A C46A 1.377(4)
F46A C46A 1.358(3)
P1B C1B 1.641(3)
P1B C3B 1.794(3)
P1B C11B 1.796(2)
B1B C2B 1.644(4)
B1B C4B 1.647(4)
B1B C41B 1.659(4)
B1B C31B 1.666(4)
C1B C2B 1.503(3)
C1B H1B 0.9400
C2B H2B1 0.9800
C2B H2B2 0.9800
C3B C4B 1.532(4)
C3B H3B1 0.9800
C3B H3B2 0.9800
C4B H4B1 0.9800
C4B H4B2 0.9800
C11B C12B 1.423(3)
C11B C16B 1.425(3)
C12B C13B 1.390(3)
C12B C17B 1.544(3)
C13B C14B 1.382(4)
C13B H13B 0.9400
C14B C15B 1.383(4)
C14B C21B 1.531(4)
C15B C16B 1.393(3)
C15B H15B 0.9400
C16B C25B 1.555(3)
C17B C19B 1.535(4)
C17B C18B 1.536(4)
C17B C20B 1.538(4)
C18B H18D 0.9700
C18B H18E 0.9700
C18B H18F 0.9700
C19B H19D 0.9700
C19B H19E 0.9700
C19B H19F 0.9700
C20B H20D 0.9700
C20B H20E 0.9700
C20B H20F 0.9700
C21B C22B 1.512(5)
C21B C23C 1.515(14)
C21B C23B 1.520(5)
C21B C24C 1.546(14)
C21B C24B 1.561(5)
C21B C22C 1.591(13)
C22B H22D 0.9700
C22B H22E 0.9700
C22B H22F 0.9700
C23B H23D 0.9700
C23B H23E 0.9700
C23B H23F 0.9700
C24B H24D 0.9700
C24B H24E 0.9700
C24B H24F 0.9700
C22C H22G 0.9700
C22C H22H 0.9700
C22C H22I 0.9700
C23C H23G 0.9700
C23C H23H 0.9700
C23C H23I 0.9700
C24C H24G 0.9700
C24C H24H 0.9700
C24C H24I 0.9700
C25B C27B 1.531(4)
C25B C26B 1.533(4)
C25B C28B 1.540(4)
C26B H26D 0.9700
C26B H26E 0.9700
C26B H26F 0.9700
C27B H27D 0.9700
C27B H27E 0.9700
C27B H27F 0.9700
C28B H28D 0.9700
C28B H28E 0.9700
C28B H28F 0.9700
C31B C32B 1.385(4)
C31B C36B 1.387(4)
F32B C32B 1.363(3)
C32B C33B 1.373(4)
F33B C33B 1.351(3)
C33B C34B 1.369(5)
F34B C34B 1.348(3)
C34B C35B 1.361(4)
F35B C35B 1.355(3)
C35B C36B 1.377(4)
F36B C36B 1.357(3)
C41B C42B 1.390(4)
C41B C46B 1.392(4)
F42B C42B 1.358(3)
C42B C43B 1.376(4)
F43B C43B 1.352(3)
C43B C44B 1.372(4)
F44B C44B 1.345(3)
C44B C45B 1.371(4)
F45B C45B 1.345(3)
C45B C46B 1.378(4)
F46B C46B 1.355(3)

loop_
_geom_torsion_atom_site_label_1
_geom_torsion_atom_site_label_2
_geom_torsion_atom_site_label_3
_geom_torsion_atom_site_label_4
_geom_torsion
C3A P1A C1A C2A 2.5(3)
C11A P1A C1A C2A -172.3(2)
P1A C1A C2A B1A -15.6(4)
C4A B1A C2A C1A 44.5(3)
C31A B1A C2A C1A -76.5(3)
C41A B1A C2A C1A 167.1(2)
C1A P1A C3A C4A -21.0(2)
C11A P1A C3A C4A 153.37(17)
P1A C3A C4A B1A 53.9(3)
C2A B1A C4A C3A -67.3(3)
C31A B1A C4A C3A 57.4(3)
C41A B1A C4A C3A 174.5(2)
C1A P1A C11A C12A -102.9(2)
C3A P1A C11A C12A 83.0(2)
C1A P1A C11A C16A 70.5(2)
C3A P1A C11A C16A -103.6(2)
C16A C11A C12A C13A -3.8(3)
P1A C11A C12A C13A 169.39(18)
C16A C11A C12A C17A 168.3(2)
P1A C11A C12A C17A -18.5(3)
C11A C12A C13A C14A -1.2(4)
C17A C12A C13A C14A -174.0(2)
C12A C13A C14A C15A 3.8(4)
C12A C13A C14A C21A 179.4(2)
C13A C14A C15A C16A -1.3(4)
C21A C14A C15A C16A -177.0(2)
C14A C15A C16A C11A -3.4(4)
C14A C15A C16A C25A 173.2(2)
C12A C11A C16A C15A 6.0(3)
P1A C11A C16A C15A -167.39(19)
C12A C11A C16A C25A -170.3(2)
P1A C11A C16A C25A 16.3(3)
C13A C12A C17A C19A -133.5(3)
C11A C12A C17A C19A 54.4(3)
C13A C12A C17A C20A 103.3(3)
C11A C12A C17A C20A -68.8(3)
C13A C12A C17A C18A -12.8(3)
C11A C12A C17A C18A 175.0(3)
C13A C14A C21A C22A 1.8(4)
C15A C14A C21A C22A 177.3(3)
C13A C14A C21A C23A 124.8(3)
C15A C14A C21A C23A -59.7(3)
C13A C14A C21A C24A -117.0(3)
C15A C14A C21A C24A 58.6(3)
C15A C16A C25A C28A -15.1(3)
C11A C16A C25A C28A 161.2(2)
C15A C16A C25A C27A -132.8(3)
C11A C16A C25A C27A 43.5(3)
C15A C16A C25A C26A 103.2(3)
C11A C16A C25A C26A -80.5(3)
C4A B1A C31A C32A -121.0(3)
C2A B1A C31A C32A -0.1(4)
C41A B1A C31A C32A 116.9(3)
C4A B1A C31A C36A 60.8(3)
C2A B1A C31A C36A -178.3(2)
C41A B1A C31A C36A -61.3(3)
C36A C31A C32A F32A 179.9(2)
B1A C31A C32A F32A 1.6(4)
C36A C31A C32A C33A 0.4(4)
B1A C31A C32A C33A -177.9(3)
F32A C32A C33A F33A 0.1(4)
C31A C32A C33A F33A 179.6(2)
F32A C32A C33A C34A -179.4(2)
C31A C32A C33A C34A 0.1(4)
F33A C33A C34A F34A 0.5(4)
C32A C33A C34A F34A 180.0(3)
F33A C33A C34A C35A 179.8(3)
C32A C33A C34A C35A -0.7(4)
F34A C34A C35A F35A -0.8(4)
C33A C34A C35A F35A 179.9(2)
F34A C34A C35A C36A 180.0(2)
C33A C34A C35A C36A 0.6(4)
F35A C35A C36A F36A -0.8(4)
C34A C35A C36A F36A 178.4(2)
F35A C35A C36A C31A -179.3(2)
C34A C35A C36A C31A 0.0(4)
C32A C31A C36A F36A -178.9(2)
B1A C31A C36A F36A -0.4(3)
C32A C31A C36A C35A -0.5(4)
B1A C31A C36A C35A 178.0(2)
C4A B1A C41A C42A 179.1(2)
C2A B1A C41A C42A 60.1(3)
C31A B1A C41A C42A -62.2(3)
C4A B1A C41A C46A -0.7(4)
C2A B1A C41A C46A -119.8(3)
C31A B1A C41A C46A 118.0(3)
C46A C41A C42A F42A -179.1(2)
B1A C41A C42A F42A 1.0(4)
C46A C41A C42A C43A 0.7(4)
B1A C41A C42A C43A -179.1(2)
F42A C42A C43A F43A 0.3(4)
C41A C42A C43A F43A -179.6(2)
F42A C42A C43A C44A -179.7(2)
C41A C42A C43A C44A 0.4(4)
F43A C43A C44A F44A -1.2(4)
C42A C43A C44A F44A 178.8(2)
F43A C43A C44A C45A 179.0(2)
C42A C43A C44A C45A -1.1(4)
F44A C44A C45A F45A 0.9(4)
C43A C44A C45A F45A -179.2(2)
F44A C44A C45A C46A -179.4(2)
C43A C44A C45A C46A 0.5(4)
F45A C45A C46A F46A -0.9(4)
C44A C45A C46A F46A 179.4(2)
F45A C45A C46A C41A -179.5(2)
C44A C45A C46A C41A 0.8(4)
C42A C41A C46A F46A -179.8(2)
B1A C41A C46A F46A 0.0(4)
C42A C41A C46A C45A -1.4(4)
B1A C41A C46A C45A 178.5(2)
C3B P1B C1B C2B -3.7(3)
C11B P1B C1B C2B 173.6(2)
P1B C1B C2B B1B 17.9(3)
C4B B1B C2B C1B -46.2(3)
C41B B1B C2B C1B -168.1(2)
C31B B1B C2B C1B 74.3(3)
C1B P1B C3B C4B 20.7(2)
C11B P1B C3B C4B -156.36(17)
P1B C3B C4B B1B -52.9(3)
C2B B1B C4B C3B 67.3(3)
C41B B1B C4B C3B -174.5(2)
C31B B1B C4B C3B -56.9(3)
C1B P1B C11B C12B 102.1(2)
C3B P1B C11B C12B -81.0(2)
C1B P1B C11B C16B -71.2(2)
C3B P1B C11B C16B 105.7(2)
C16B C11B C12B C13B 5.3(3)
P1B C11B C12B C13B -167.76(19)
C16B C11B C12B C17B -167.2(2)
P1B C11B C12B C17B 19.7(3)
C11B C12B C13B C14B -0.7(4)
C17B C12B C13B C14B 172.3(2)
C12B C13B C14B C15B -2.6(4)
C12B C13B C14B C21B -179.4(2)
C13B C14B C15B C16B 1.5(4)
C21B C14B C15B C16B 178.4(2)
C14B C15B C16B C11B 2.9(4)
C14B C15B C16B C25B -173.6(2)
C12B C11B C16B C15B -6.3(3)
P1B C11B C16B C15B 166.91(19)
C12B C11B C16B C25B 169.8(2)
P1B C11B C16B C25B -16.9(3)
C13B C12B C17B C19B 130.3(3)
C11B C12B C17B C19B -57.2(3)
C13B C12B C17B C18B 10.3(3)
C11B C12B C17B C18B -177.2(2)
C13B C12B C17B C20B -106.3(3)
C11B C12B C17B C20B 66.2(3)
C13B C14B C21B C22B -0.6(4)
C15B C14B C21B C22B -177.4(3)
C13B C14B C21B C23C 170.9(15)
C15B C14B C21B C23C -5.9(15)
C13B C14B C21B C23B -125.8(3)
C15B C14B C21B C23B 57.4(4)
C13B C14B C21B C24C 41.1(14)
C15B C14B C21B C24C -135.6(14)
C13B C14B C21B C24B 117.6(3)
C15B C14B C21B C24B -59.1(4)
C13B C14B C21B C22C -70.7(11)
C15B C14B C21B C22C 112.6(11)
C15B C16B C25B C27B 132.1(3)
C11B C16B C25B C27B -44.1(3)
C15B C16B C25B C26B -104.9(3)
C11B C16B C25B C26B 79.0(3)
C15B C16B C25B C28B 14.3(3)
C11B C16B C25B C28B -161.9(3)
C2B B1B C31B C32B 0.0(4)
C4B B1B C31B C32B 120.5(3)
C41B B1B C31B C32B -117.9(3)
C2B B1B C31B C36B 179.8(2)
C4B B1B C31B C36B -59.7(3)
C41B B1B C31B C36B 61.8(3)
C36B C31B C32B F32B -179.0(2)
B1B C31B C32B F32B 0.8(4)
C36B C31B C32B C33B 1.2(4)
B1B C31B C32B C33B -179.0(3)
F32B C32B C33B F33B -0.7(4)
C31B C32B C33B F33B 179.1(3)
F32B C32B C33B C34B 179.6(3)
C31B C32B C33B C34B -0.6(5)
F33B C33B C34B F34B 1.1(5)
C32B C33B C34B F34B -179.2(3)
F33B C33B C34B C35B 179.9(3)
C32B C33B C34B C35B -0.4(5)
F34B C34B C35B F35B 0.5(4)
C33B C34B C35B F35B -178.3(3)
F34B C34B C35B C36B 179.5(3)
C33B C34B C35B C36B 0.7(5)
F35B C35B C36B F36B 0.5(4)
C34B C35B C36B F36B -178.6(3)
F35B C35B C36B C31B 179.0(3)
C34B C35B C36B C31B 0.0(5)
C32B C31B C36B F36B 177.6(2)
B1B C31B C36B F36B -2.2(4)
C32B C31B C36B C35B -0.9(4)
B1B C31B C36B C35B 179.3(3)
C2B B1B C41B C42B -62.1(3)
C4B B1B C41B C42B 179.1(2)
C31B B1B C41B C42B 60.5(3)
C2B B1B C41B C46B 116.1(3)
C4B B1B C41B C46B -2.7(4)
C31B B1B C41B C46B -121.3(3)
C46B C41B C42B F42B -179.8(2)
B1B C41B C42B F42B -1.4(4)
C46B C41B C42B C43B 0.1(4)
B1B C41B C42B C43B 178.5(2)
F42B C42B C43B F43B -0.5(4)
C41B C42B C43B F43B 179.6(2)
F42B C42B C43B C44B 178.9(2)
C41B C42B C43B C44B -1.0(4)
F43B C43B C44B F44B 1.1(4)
C42B C43B C44B F44B -178.3(2)
F43B C43B C44B C45B -179.1(2)
C42B C43B C44B C45B 1.6(4)
F44B C44B C45B F45B -1.2(4)
C43B C44B C45B F45B 179.0(2)
F44B C44B C45B C46B 178.7(2)
C43B C44B C45B C46B -1.2(4)
F45B C45B C46B F46B 0.5(4)
C44B C45B C46B F46B -179.3(2)
F45B C45B C46B C41B -179.9(2)
C44B C45B C46B C41B 0.3(4)
C42B C41B C46B F46B 179.9(2)
B1B C41B C46B F46B 1.6(4)
C42B C41B C46B C45B 0.3(4)
B1B C41B C46B C45B -178.0(2)
